data_7129513
loop_
_publ_author_name
'Dey, Arnab'
'Singh, Anurag'
'Volla, Chandra M. R.'

_publ_section_title
;
 Cobalt-catalyzed highly diastereoselective [3 + 2] carboannulation
 reactions: facile access to substituted indane derivatives
;
_journal_name_full 'Chemical Communications'
_journal_paper_doi 10.1039/D1CC05245D
_journal_year 2022
_chemical_formula_moiety 'C25 H19 N3 O'
_chemical_formula_sum 'C25 H19 N3 O'
_chemical_formula_weight 377.43
_space_group_crystal_system monoclinic
_space_group_IT_number 14
_space_group_name_Hall '-P 2yn'
_space_group_name_H-M_alt 'P 1 21/n 1'
_atom_sites_solution_hydrogens geom
_atom_sites_solution_primary dual
_audit_creation_date 2019-02-20
_audit_creation_method
;
Olex2 1.2-ac3
(compiled 2017.08.10 svn.r3458 for OlexSys, GUI svn.r5381)
;
_audit_update_record
;
2020-01-31 deposited with the CCDC.	2021-12-20 downloaded from the CCDC.
;
_cell_angle_alpha 90
_cell_angle_beta 103.455(12)
_cell_angle_gamma 90
_cell_formula_units_Z 4
_cell_length_a 12.2254(15)
_cell_length_b 10.4986(11)
_cell_length_c 15.5704(18)
_cell_measurement_reflns_used 2217
_cell_measurement_temperature 293(2)
_cell_measurement_theta_max 29.6020
_cell_measurement_theta_min 2.3800
_cell_volume 1943.6(4)
_computing_cell_refinement 'CrysAlisPro 1.171.39.46 (Rigaku OD, 2018)'
_computing_data_collection 'CrysAlisPro 1.171.39.46 (Rigaku OD, 2018)'
_computing_data_reduction 'CrysAlisPro 1.171.39.46 (Rigaku OD, 2018)'
_computing_molecular_graphics 'Olex2 (Dolomanov et al., 2009)'
_computing_publication_material 'Olex2 (Dolomanov et al., 2009)'
_computing_structure_refinement 'ShelXL (Sheldrick, 2015)'
_computing_structure_solution 'ShelXT (Sheldrick, 2015)'
_diffrn_ambient_temperature 293(2)
_diffrn_detector 'CCD plate'
_diffrn_measured_fraction_theta_full 0.977
_diffrn_measured_fraction_theta_max 0.977
_diffrn_measurement_details
;
List of Runs (angles in degrees, time in seconds):

  # Type    Start    End  Width  t~exp~   \w     \q     \k     \f   Frames
#--------------------------------------------------------------------------
  1  \w   -110.00  63.00   0.50   16.00    --  -20.00   0.00-108.00  346
;
_diffrn_measurement_device 'abstract diffractometer'
_diffrn_measurement_device_type 'dtrek-CrysAlisPro-abstract goniometer imported rigaku-d*trek images'
_diffrn_measurement_method '\w scans'
_diffrn_orient_matrix_type 'CrysAlisPro convention (1999,Acta A55,543-557)'
_diffrn_orient_matrix_UB_11 -0.0262643000
_diffrn_orient_matrix_UB_12 -0.0306507000
_diffrn_orient_matrix_UB_13 -0.0400894000
_diffrn_orient_matrix_UB_21 -0.0522390000
_diffrn_orient_matrix_UB_22 0.0018319000
_diffrn_orient_matrix_UB_23 0.0124250000
_diffrn_orient_matrix_UB_31 -0.0118129000
_diffrn_orient_matrix_UB_32 0.0601903000
_diffrn_orient_matrix_UB_33 -0.0207841000
_diffrn_radiation_monochromator graphite
_diffrn_radiation_probe x-ray
_diffrn_radiation_type MoK\a
_diffrn_radiation_wavelength 0.71073
_diffrn_reflns_av_R_equivalents 0.1137
_diffrn_reflns_av_unetI/netI 0.1603
_diffrn_reflns_Laue_measured_fraction_full 0.977
_diffrn_reflns_Laue_measured_fraction_max 0.977
_diffrn_reflns_limit_h_max 14
_diffrn_reflns_limit_h_min -14
_diffrn_reflns_limit_k_max 11
_diffrn_reflns_limit_k_min -8
_diffrn_reflns_limit_l_max 18
_diffrn_reflns_limit_l_min -10
_diffrn_reflns_number 6311
_diffrn_reflns_point_group_measured_fraction_full 0.977
_diffrn_reflns_point_group_measured_fraction_max 0.977
_diffrn_reflns_theta_full 24.995
_diffrn_reflns_theta_max 24.995
_diffrn_reflns_theta_min 2.361
_diffrn_source 'fine-focus sealed X-ray tube'
_diffrn_source_type 'Enhance (Mo) X-ray Source'
_exptl_absorpt_coefficient_mu 0.080
_exptl_absorpt_correction_T_max 1.00000
_exptl_absorpt_correction_T_min 0.72888
_exptl_absorpt_correction_type multi-scan
_exptl_absorpt_process_details
;
CrysAlisPro 1.171.39.46 (Rigaku Oxford Diffraction, 2018)
Empirical absorption correction using spherical harmonics,
 implemented in SCALE3 ABSPACK scaling algorithm.
;
_exptl_crystal_colour colourless
_exptl_crystal_colour_primary colourless
_exptl_crystal_density_diffrn 1.290
_exptl_crystal_description plate
_exptl_crystal_F_000 792
_exptl_crystal_size_max 0.3
_exptl_crystal_size_mid 0.075
_exptl_crystal_size_min 0.026
_refine_diff_density_max 0.401
_refine_diff_density_min -0.534
_refine_diff_density_rms 0.090
_refine_ls_extinction_method none
_refine_ls_goodness_of_fit_ref 1.033
_refine_ls_hydrogen_treatment constr
_refine_ls_matrix_type full
_refine_ls_number_parameters 263
_refine_ls_number_reflns 3354
_refine_ls_number_restraints 0
_refine_ls_restrained_S_all 1.033
_refine_ls_R_factor_all 0.1351
_refine_ls_R_factor_gt 0.0740
_refine_ls_shift/su_max 0.000
_refine_ls_shift/su_mean 0.000
_refine_ls_structure_factor_coef Fsqd
_refine_ls_weighting_details 'w=1/[\s^2^(Fo^2^)+(0.0756P)^2^+0.6595P] where P=(Fo^2^+2Fc^2^)/3'
_refine_ls_weighting_scheme calc
_refine_ls_wR_factor_gt 0.1625
_refine_ls_wR_factor_ref 0.2083
_reflns_Friedel_coverage 0.000
_reflns_number_gt 1945
_reflns_number_total 3354
_reflns_threshold_expression 'I > 2\s(I)'
_cod_data_source_file d1cc05245d2.cif
_cod_data_source_block cmrv-ad-678_mo
_cod_database_code 7129513
_shelx_shelxl_version_number 2014/7
_shelx_space_group_comment
;
The symmetry employed for this shelxl refinement is uniquely defined
by the following loop, which should always be used as a source of
symmetry information in preference to the above space-group names.
They are only intended as comments.
;
_shelx_estimated_absorpt_t_max 0.998
_shelx_estimated_absorpt_t_min 0.976
_reflns_odcompleteness_completeness 83.86
_reflns_odcompleteness_iscentric 1
_reflns_odcompleteness_theta 30.97
_olex2_refinement_description
;
1. Fixed Uiso
 At 1.2 times of:
  All C(H) groups
 At 1.5 times of:
  All C(H,H,H) groups
2.a Ternary CH refined with riding coordinates:
 C16(H16), C21(H21), C17(H17), C18(H18)
2.b Aromatic/amide H refined with riding coordinates:
 C10(H10), C23(H23), C11(H11), C1(H1), C14(H14), C22(H22), C5(H5), C24(H24),
 C4(H4), C25(H25), C3(H3), C2(H2)
2.c Idealised Me refined as rotating group:
 C8(H8A,H8B,H8C)
;
_olex2_submission_special_instructions 'No special instructions were received'
_oxdiff_exptl_absorpt_empirical_details
;
Empirical correction (ABSPACK) includes:
- Absorption correction using spherical harmonics
- Frame scaling
;
_oxdiff_exptl_absorpt_empirical_full_max 1.406
_oxdiff_exptl_absorpt_empirical_full_min 0.728

loop_
_space_group_symop_operation_xyz
'x, y, z'
'-x+1/2, y+1/2, -z+1/2'
'-x, -y, -z'
'x-1/2, -y-1/2, z-1/2'

loop_
_atom_site_label
_atom_site_type_symbol
_atom_site_fract_x
_atom_site_fract_y
_atom_site_fract_z
_atom_site_U_iso_or_equiv
_atom_site_adp_type
_atom_site_occupancy
_atom_site_site_symmetry_order
_atom_site_calc_flag
_atom_site_refinement_flags_posn
_atom_site_refinement_flags_adp
_atom_site_refinement_flags_occupancy
_atom_site_disorder_assembly
_atom_site_disorder_group
O1 O 1.0322(2) 0.7607(2) 0.39722(15) 0.0295(6) Uani 1 1 d . . . . .
N2 N 0.6746(3) 0.8039(3) 0.4319(2) 0.0312(8) Uani 1 1 d . . . . .
N1 N 0.6211(3) 0.8406(3) 0.3583(2) 0.0322(8) Uani 1 1 d . . . . .
N3 N 0.8157(3) 0.1226(3) 0.4082(2) 0.0421(9) Uani 1 1 d . . . . .
C16 C 0.8654(3) 0.6765(3) 0.3131(2) 0.0262(9) Uani 1 1 d . . . . .
H16 H 0.8207 0.6668 0.2525 0.031 Uiso 1 1 calc R . . . .
C10 C 0.7726(3) 0.5516(3) 0.5078(2) 0.0337(10) Uani 1 1 d . . . . .
H10 H 0.7487 0.5877 0.5549 0.040 Uiso 1 1 calc R . . . .
C7 C 0.7970(3) 0.7727(3) 0.4388(2) 0.0263(8) Uani 1 1 d . . . . .
C21 C 0.9919(3) 0.6894(3) 0.3170(2) 0.0294(9) Uani 1 1 d . . . . .
H21 H 1.0311 0.6087 0.3138 0.035 Uiso 1 1 calc R . . . .
C23 C 1.0244(3) 0.8926(4) 0.1173(3) 0.0438(11) Uani 1 1 d . . . . .
H23 H 1.0405 0.8905 0.0618 0.053 Uiso 1 1 calc R . . . .
C8 C 0.8581(3) 0.8350(3) 0.5251(2) 0.0329(9) Uani 1 1 d . . . . .
H8A H 0.8494 0.9257 0.5202 0.049 Uiso 1 1 calc GR . . . .
H8B H 0.9366 0.8137 0.5371 0.049 Uiso 1 1 calc GR . . . .
H8C H 0.8268 0.8047 0.5725 0.049 Uiso 1 1 calc GR . . . .
C19 C 0.9792(3) 0.9031(3) 0.2833(2) 0.0290(9) Uani 1 1 d . . . . .
C9 C 0.8026(3) 0.6284(3) 0.4446(2) 0.0277(9) Uani 1 1 d . . . . .
C15 C 0.8383(3) 0.5757(3) 0.3741(2) 0.0279(9) Uani 1 1 d . . . . .
C17 C 0.8411(3) 0.8056(3) 0.3554(2) 0.0278(9) Uani 1 1 d . . . . .
H17 H 0.7854 0.8557 0.3134 0.033 Uiso 1 1 calc R . . . .
C13 C 0.8169(3) 0.2322(4) 0.4193(2) 0.0321(9) Uani 1 1 d . . . . .
C11 C 0.7786(3) 0.4201(3) 0.4999(2) 0.0325(9) Uani 1 1 d . . . . .
H11 H 0.7591 0.3673 0.5419 0.039 Uiso 1 1 calc R . . . .
C6 C 0.5035(3) 0.8673(3) 0.3558(3) 0.0326(9) Uani 1 1 d . . . . .
C1 C 0.4445(3) 0.8921(4) 0.2772(2) 0.0440(11) Uani 1 1 d . . . . .
H1 H 0.4764 0.8910 0.2285 0.053 Uiso 1 1 calc R . . . .
C18 C 0.9577(3) 0.8691(3) 0.3725(2) 0.0286(9) Uani 1 1 d . . . . .
H18 H 0.9693 0.9389 0.4155 0.034 Uiso 1 1 calc R . . . .
C20 C 1.0028(3) 0.7870(3) 0.2471(2) 0.0297(9) Uani 1 1 d . . . . .
C14 C 0.8458(3) 0.4450(3) 0.3658(2) 0.0310(9) Uani 1 1 d . . . . .
H14 H 0.8714 0.4094 0.3193 0.037 Uiso 1 1 calc R . . . .
C12 C 0.8140(3) 0.3682(3) 0.4290(2) 0.0265(8) Uani 1 1 d . . . . .
C22 C 1.0250(3) 0.7799(4) 0.1650(3) 0.0404(10) Uani 1 1 d . . . . .
H22 H 1.0401 0.7021 0.1416 0.048 Uiso 1 1 calc R . . . .
C5 C 0.4607(4) 0.8722(4) 0.4297(3) 0.0443(11) Uani 1 1 d . . . . .
H5 H 0.5063 0.8566 0.4854 0.053 Uiso 1 1 calc R . . . .
C24 C 1.0000(4) 1.0078(4) 0.1523(3) 0.0436(11) Uani 1 1 d . . . . .
H24 H 0.9998 1.0820 0.1197 0.052 Uiso 1 1 calc R . . . .
C4 C 0.3476(4) 0.9012(4) 0.4194(3) 0.0522(13) Uani 1 1 d . . . . .
H4 H 0.3156 0.9044 0.4680 0.063 Uiso 1 1 calc R . . . .
C25 C 0.9757(3) 1.0146(4) 0.2354(3) 0.0382(10) Uani 1 1 d . . . . .
H25 H 0.9578 1.0919 0.2579 0.046 Uiso 1 1 calc R . . . .
C3 C 0.2850(4) 0.9248(5) 0.3372(3) 0.0560(13) Uani 1 1 d . . . . .
H3 H 0.2089 0.9442 0.3272 0.067 Uiso 1 1 calc R . . . .
C2 C 0.3385(5) 0.9188(6) 0.2693(4) 0.090(2) Uani 1 1 d . . . . .
H2 H 0.2957 0.9352 0.2128 0.108 Uiso 1 1 calc R . . . .

loop_
_atom_site_aniso_label
_atom_site_aniso_U_11
_atom_site_aniso_U_22
_atom_site_aniso_U_33
_atom_site_aniso_U_23
_atom_site_aniso_U_13
_atom_site_aniso_U_12
O1 0.0270(15) 0.0322(14) 0.0271(14) -0.0023(11) 0.0016(11) 0.0037(11)
N2 0.034(2) 0.0308(17) 0.0297(19) 0.0022(14) 0.0088(15) 0.0058(14)
N1 0.0276(19) 0.0424(19) 0.0257(18) 0.0045(15) 0.0045(14) 0.0003(14)
N3 0.050(2) 0.035(2) 0.040(2) 0.0033(16) 0.0088(17) 0.0056(17)
C16 0.026(2) 0.028(2) 0.023(2) 0.0001(15) 0.0023(16) -0.0001(16)
C10 0.040(3) 0.038(2) 0.025(2) 0.0047(17) 0.0113(18) 0.0080(19)
C7 0.028(2) 0.0263(19) 0.0237(19) 0.0023(16) 0.0044(16) 0.0024(16)
C21 0.034(2) 0.029(2) 0.026(2) -0.0018(16) 0.0083(17) 0.0049(17)
C23 0.041(3) 0.064(3) 0.027(2) 0.008(2) 0.0104(19) -0.001(2)
C8 0.035(2) 0.033(2) 0.029(2) 0.0030(17) 0.0042(18) 0.0039(17)
C19 0.023(2) 0.031(2) 0.034(2) 0.0074(17) 0.0075(17) -0.0004(16)
C9 0.026(2) 0.030(2) 0.025(2) 0.0015(16) 0.0019(16) -0.0031(16)
C15 0.029(2) 0.031(2) 0.023(2) -0.0007(16) 0.0057(16) -0.0040(16)
C17 0.026(2) 0.030(2) 0.028(2) 0.0004(16) 0.0063(16) -0.0005(16)
C13 0.030(2) 0.040(2) 0.025(2) 0.0064(18) 0.0026(17) 0.0019(18)
C11 0.035(2) 0.032(2) 0.030(2) 0.0070(17) 0.0061(18) 0.0011(17)
C6 0.028(2) 0.036(2) 0.037(2) 0.0027(18) 0.0130(18) -0.0001(18)
C1 0.017(2) 0.100(4) 0.016(2) 0.010(2) 0.0050(16) 0.014(2)
C18 0.028(2) 0.0251(19) 0.031(2) 0.0010(16) 0.0044(17) 0.0059(16)
C20 0.029(2) 0.034(2) 0.026(2) 0.0050(17) 0.0067(16) 0.0030(17)
C14 0.034(2) 0.030(2) 0.029(2) -0.0054(17) 0.0066(17) -0.0011(17)
C12 0.030(2) 0.0217(19) 0.026(2) -0.0035(16) 0.0021(16) -0.0034(16)
C22 0.039(3) 0.047(2) 0.037(2) -0.004(2) 0.012(2) -0.003(2)
C5 0.040(3) 0.062(3) 0.032(2) 0.009(2) 0.011(2) 0.014(2)
C24 0.040(3) 0.047(3) 0.047(3) 0.016(2) 0.015(2) 0.001(2)
C4 0.049(3) 0.063(3) 0.053(3) 0.007(2) 0.029(3) 0.014(2)
C25 0.026(2) 0.038(2) 0.049(3) 0.006(2) 0.006(2) 0.0001(18)
C3 0.026(3) 0.087(4) 0.054(3) -0.006(3) 0.008(2) 0.000(2)
C2 0.044(4) 0.180(6) 0.043(3) 0.002(4) 0.000(3) 0.010(4)

loop_
_atom_type_symbol
_atom_type_description
_atom_type_scat_dispersion_real
_atom_type_scat_dispersion_imag
_atom_type_scat_source
C C 0.0033 0.0016 'International Tables Vol C Tables 4.2.6.8 and 6.1.1.4'
H H 0.0000 0.0000 'International Tables Vol C Tables 4.2.6.8 and 6.1.1.4'
N N 0.0061 0.0033 'International Tables Vol C Tables 4.2.6.8 and 6.1.1.4'
O O 0.0106 0.0060 'International Tables Vol C Tables 4.2.6.8 and 6.1.1.4'

loop_
_geom_angle_atom_site_label_1
_geom_angle_atom_site_label_2
_geom_angle_atom_site_label_3
_geom_angle
_geom_angle_site_symmetry_1
_geom_angle_site_symmetry_3
_geom_angle_publ_flag
C21 O1 C18 96.3(2) . . ?
N1 N2 C7 115.7(3) . . ?
N2 N1 C6 112.9(3) . . ?
C21 C16 H16 112.2 . . ?
C21 C16 C17 101.2(3) . . ?
C15 C16 H16 112.2 . . ?
C15 C16 C21 113.7(3) . . ?
C15 C16 C17 104.5(3) . . ?
C17 C16 H16 112.2 . . ?
C9 C10 H10 120.4 . . ?
C9 C10 C11 119.1(3) . . ?
C11 C10 H10 120.4 . . ?
N2 C7 C8 104.1(3) . . ?
N2 C7 C9 104.5(3) . . ?
N2 C7 C17 114.9(3) . . ?
C8 C7 C17 116.5(3) . . ?
C9 C7 C8 111.7(3) . . ?
C9 C7 C17 104.5(3) . . ?
O1 C21 C16 102.6(3) . . ?
O1 C21 H21 114.9 . . ?
O1 C21 C20 101.6(3) . . ?
C16 C21 H21 114.9 . . ?
C20 C21 C16 106.6(3) . . ?
C20 C21 H21 114.9 . . ?
C22 C23 H23 119.8 . . ?
C24 C23 H23 119.8 . . ?
C24 C23 C22 120.3(4) . . ?
C7 C8 H8A 109.5 . . ?
C7 C8 H8B 109.5 . . ?
C7 C8 H8C 109.5 . . ?
H8A C8 H8B 109.5 . . ?
H8A C8 H8C 109.5 . . ?
H8B C8 H8C 109.5 . . ?
C20 C19 C18 105.1(3) . . ?
C25 C19 C18 134.8(3) . . ?
C25 C19 C20 120.1(3) . . ?
C10 C9 C7 127.3(3) . . ?
C10 C9 C15 120.9(3) . . ?
C15 C9 C7 111.7(3) . . ?
C9 C15 C16 111.9(3) . . ?
C14 C15 C16 127.4(3) . . ?
C14 C15 C9 120.7(3) . . ?
C16 C17 H17 110.7 . . ?
C7 C17 C16 107.2(3) . . ?
C7 C17 H17 110.7 . . ?
C18 C17 C16 100.9(3) . . ?
C18 C17 C7 116.0(3) . . ?
C18 C17 H17 110.7 . . ?
N3 C13 C12 177.2(4) . . ?
C10 C11 H11 120.2 . . ?
C12 C11 C10 119.6(3) . . ?
C12 C11 H11 120.2 . . ?
C1 C6 N1 113.2(3) . . ?
C1 C6 C5 123.2(4) . . ?
C5 C6 N1 123.5(4) . . ?
C6 C1 H1 121.4 . . ?
C6 C1 C2 117.1(4) . . ?
C2 C1 H1 121.4 . . ?
O1 C18 C19 101.3(3) . . ?
O1 C18 C17 101.8(3) . . ?
O1 C18 H18 115.0 . . ?
C19 C18 C17 107.2(3) . . ?
C19 C18 H18 115.0 . . ?
C17 C18 H18 115.0 . . ?
C19 C20 C21 103.7(3) . . ?
C22 C20 C21 134.4(3) . . ?
C22 C20 C19 121.8(3) . . ?
C15 C14 H14 120.9 . . ?
C15 C14 C12 118.1(3) . . ?
C12 C14 H14 120.9 . . ?
C11 C12 C13 119.6(3) . . ?
C11 C12 C14 121.6(3) . . ?
C14 C12 C13 118.9(3) . . ?
C23 C22 H22 120.9 . . ?
C20 C22 C23 118.2(4) . . ?
C20 C22 H22 120.9 . . ?
C6 C5 H5 120.8 . . ?
C6 C5 C4 118.4(4) . . ?
C4 C5 H5 120.8 . . ?
C23 C24 H24 119.3 . . ?
C23 C24 C25 121.4(4) . . ?
C25 C24 H24 119.3 . . ?
C5 C4 H4 120.7 . . ?
C3 C4 C5 118.6(4) . . ?
C3 C4 H4 120.7 . . ?
C19 C25 C24 118.1(4) . . ?
C19 C25 H25 121.0 . . ?
C24 C25 H25 121.0 . . ?
C4 C3 H3 121.4 . . ?
C4 C3 C2 117.1(5) . . ?
C2 C3 H3 121.4 . . ?
C1 C2 C3 125.5(5) . . ?
C1 C2 H2 117.2 . . ?
C3 C2 H2 117.2 . . ?

loop_
_geom_bond_atom_site_label_1
_geom_bond_atom_site_label_2
_geom_bond_distance
_geom_bond_site_symmetry_2
_geom_bond_publ_flag
O1 C21 1.441(4) . ?
O1 C18 1.453(4) . ?
N2 N1 1.241(4) . ?
N2 C7 1.510(4) . ?
N1 C6 1.457(5) . ?
N3 C13 1.163(4) . ?
C16 H16 0.9800 . ?
C16 C21 1.540(5) . ?
C16 C15 1.511(5) . ?
C16 C17 1.565(5) . ?
C10 H10 0.9300 . ?
C10 C9 1.386(5) . ?
C10 C11 1.390(5) . ?
C7 C8 1.525(5) . ?
C7 C9 1.518(5) . ?
C7 C17 1.557(5) . ?
C21 H21 0.9800 . ?
C21 C20 1.523(5) . ?
C23 H23 0.9300 . ?
C23 C22 1.395(5) . ?
C23 C24 1.387(5) . ?
C8 H8A 0.9600 . ?
C8 H8B 0.9600 . ?
C8 H8C 0.9600 . ?
C19 C18 1.514(5) . ?
C19 C20 1.402(5) . ?
C19 C25 1.384(5) . ?
C9 C15 1.387(5) . ?
C15 C14 1.383(5) . ?
C17 H17 0.9800 . ?
C17 C18 1.540(5) . ?
C13 C12 1.437(5) . ?
C11 H11 0.9300 . ?
C11 C12 1.389(5) . ?
C6 C1 1.294(5) . ?
C6 C5 1.372(5) . ?
C1 H1 0.9300 . ?
C1 C2 1.304(6) . ?
C18 H18 0.9800 . ?
C20 C22 1.369(5) . ?
C14 H14 0.9300 . ?
C14 C12 1.396(5) . ?
C22 H22 0.9300 . ?
C5 H5 0.9300 . ?
C5 C4 1.388(5) . ?
C24 H24 0.9300 . ?
C24 C25 1.394(5) . ?
C4 H4 0.9300 . ?
C4 C3 1.352(6) . ?
C25 H25 0.9300 . ?
C3 H3 0.9300 . ?
C3 C2 1.367(6) . ?
C2 H2 0.9300 . ?
